data_4346692
loop_
_publ_author_name
'Eisenhart, Reed J.'
'Carlson, Rebecca K.'
'Clouston, Laura J.'
'Young, Jr, Victor G'
'Chen, Yu-Sheng'
'Bill, Eckhard'
'Gagliardi, Laura'
'Lu, Connie C.'

_publ_section_title
;
 Influence of Copper Oxidation State on the Bonding and Electronic
 Structure of Cobalt-Copper Complexes.
;
_journal_issue 23
_journal_name_full 'Inorganic chemistry'
_journal_page_first 11330
_journal_page_last 11338
_journal_paper_doi 10.1021/acs.inorgchem.5b01950
_journal_volume 54
_journal_year 2015
_chemical_formula_moiety 'C21 H24 Cl Co Cu N7'
_chemical_formula_sum 'C21 H24 Cl Co Cu N7'
_chemical_formula_weight 532.39
_space_group_crystal_system monoclinic
_space_group_IT_number 14
_space_group_name_Hall '-P 2yn'
_space_group_name_H-M_alt 'P 1 21/n 1'
_atom_sites_solution_hydrogens geom
_audit_creation_method SHELXL-2013
_cell_angle_alpha 90
_cell_angle_beta 101.3470(10)
_cell_angle_gamma 90
_cell_formula_units_Z 4
_cell_length_a 14.6118(9)
_cell_length_b 9.9196(6)
_cell_length_c 14.6848(9)
_cell_measurement_reflns_used 9664
_cell_measurement_temperature 100(2)
_cell_measurement_theta_max 17.18
_cell_measurement_theta_min 2.55
_cell_volume 2086.9(2)
_computing_structure_refinement 'SHELXL-2013 (Sheldrick, 2013)'
_diffrn_ambient_temperature 100(2)
_diffrn_measured_fraction_theta_full 0.997
_diffrn_measured_fraction_theta_max 0.994
_diffrn_measurement_device_type 'Bruker APEX II CCD'
_diffrn_measurement_method 'area detector, omega scans per phi'
_diffrn_radiation_type synchrotron
_diffrn_radiation_wavelength 0.41328
_diffrn_reflns_av_R_equivalents 0.0703
_diffrn_reflns_av_unetI/netI 0.0382
_diffrn_reflns_Laue_measured_fraction_full 0.997
_diffrn_reflns_Laue_measured_fraction_max 0.994
_diffrn_reflns_limit_h_max 20
_diffrn_reflns_limit_h_min -20
_diffrn_reflns_limit_k_max 10
_diffrn_reflns_limit_k_min -14
_diffrn_reflns_limit_l_max 20
_diffrn_reflns_limit_l_min -20
_diffrn_reflns_number 56001
_diffrn_reflns_point_group_measured_fraction_full 0.997
_diffrn_reflns_point_group_measured_fraction_max 0.994
_diffrn_reflns_theta_full 14.357
_diffrn_reflns_theta_max 17.190
_diffrn_reflns_theta_min 1.450
_diffrn_source '15 1D-B APS'
_exptl_absorpt_coefficient_mu 0.447
_exptl_absorpt_correction_T_max 0.7445
_exptl_absorpt_correction_T_min 0.6157
_exptl_absorpt_correction_type multi-scan
_exptl_absorpt_process_details 'SADABS, R. Blessing 1995'
_exptl_crystal_colour purple
_exptl_crystal_density_diffrn 1.695
_exptl_crystal_density_meas ?
_exptl_crystal_description block
_exptl_crystal_F_000 1088
_exptl_crystal_size_max 0.1
_exptl_crystal_size_mid 0.05
_exptl_crystal_size_min 0.05
_refine_diff_density_max 0.472
_refine_diff_density_min -0.418
_refine_diff_density_rms 0.085
_refine_ls_extinction_method none
_refine_ls_goodness_of_fit_ref 1.032
_refine_ls_hydrogen_treatment constr
_refine_ls_matrix_type full
_refine_ls_number_parameters 280
_refine_ls_number_reflns 6361
_refine_ls_number_restraints 0
_refine_ls_restrained_S_all 1.032
_refine_ls_R_factor_all 0.0357
_refine_ls_R_factor_gt 0.0290
_refine_ls_shift/su_max 0.001
_refine_ls_shift/su_mean 0.000
_refine_ls_structure_factor_coef Fsqd
_refine_ls_weighting_details
;
 w=1/[\s^2^(Fo^2^)+(0.0229P)^2^+1.9088P]
 where P=(Fo^2^+2Fc^2^)/3
;
_refine_ls_weighting_scheme calc
_refine_ls_wR_factor_gt 0.0680
_refine_ls_wR_factor_ref 0.0720
_reflns_Friedel_coverage 0.000
_reflns_number_gt 5508
_reflns_number_total 6361
_reflns_threshold_expression 'I > 2\s(I)'
_cod_data_source_file ic5b01950_si_001.cif
_cod_data_source_block 30KeV_1_0m
_cod_depositor_comments
;
The following automatic conversions were performed:

data item '_exptl_crystal_density_meas' value 'not measured' was
changed to '?' -- the value is perceived as not measured.

Automatic conversion script
Id: cif_fix_values 6909 2019-04-08 15:41:33Z antanas 
;
_cod_original_sg_symbol_H-M 'P 21/n'
_cod_database_code 4346692
_shelx_space_group_comment
;
The symmetry employed for this shelxl refinement is uniquely defined
by the following loop, which should always be used as a source of
symmetry information in preference to the above space-group names.
They are only intended as comments.
;
_shelxl_version_number 2013-2

loop_
_space_group_symop_operation_xyz
'x, y, z'
'-x+1/2, y+1/2, -z+1/2'
'-x, -y, -z'
'x-1/2, -y-1/2, z-1/2'

loop_
_atom_site_label
_atom_site_type_symbol
_atom_site_fract_x
_atom_site_fract_y
_atom_site_fract_z
_atom_site_U_iso_or_equiv
_atom_site_adp_type
_atom_site_occupancy
_atom_site_site_symmetry_order
_atom_site_calc_flag
_atom_site_refinement_flags_posn
_atom_site_refinement_flags_adp
Cu1 Cu 0.45424(2) 0.78069(2) 0.73052(2) 0.00897(5) Uani 1 1 d . .
Co1 Co 0.39289(2) 0.55935(2) 0.69218(2) 0.00792(5) Uani 1 1 d . .
Cl1 Cl 0.50354(3) 1.00469(4) 0.76262(3) 0.01482(8) Uani 1 1 d . .
N1 N 0.49927(9) 0.49956(13) 0.64795(10) 0.0120(3) Uani 1 1 d . .
N2 N 0.57950(9) 0.69490(13) 0.69572(9) 0.0106(2) Uani 1 1 d . .
N3 N 0.33891(9) 0.38190(13) 0.66122(9) 0.0109(2) Uani 1 1 d . .
N4 N 0.38607(9) 0.52128(13) 0.81562(9) 0.0115(2) Uani 1 1 d . .
N5 N 0.45225(9) 0.72541(13) 0.86337(9) 0.0098(2) Uani 1 1 d . .
N6 N 0.29125(9) 0.63043(13) 0.60658(9) 0.0105(2) Uani 1 1 d . .
N7 N 0.37849(9) 0.82135(13) 0.60288(9) 0.0110(2) Uani 1 1 d . .
C1 C 0.58182(11) 0.56495(15) 0.66451(11) 0.0104(3) Uani 1 1 d . .
C2 C 0.65822(11) 0.76784(16) 0.70974(11) 0.0127(3) Uani 1 1 d . .
H4 H 0.6554 0.8583 0.7303 0.015 Uiso 1 1 calc R U
C3 C 0.74326(11) 0.71963(17) 0.69615(11) 0.0146(3) Uani 1 1 d . .
H3 H 0.7970 0.7756 0.7058 0.017 Uiso 1 1 calc R U
C4 C 0.74746(11) 0.58598(17) 0.66773(11) 0.0144(3) Uani 1 1 d . .
H2 H 0.8051 0.5486 0.6593 0.017 Uiso 1 1 calc R U
C5 C 0.66751(11) 0.50834(16) 0.65186(11) 0.0131(3) Uani 1 1 d . .
H1 H 0.6699 0.4172 0.6325 0.016 Uiso 1 1 calc R U
C6 C 0.49366(12) 0.35872(16) 0.61779(12) 0.0155(3) Uani 1 1 d . .
H23 H 0.5255 0.2996 0.6686 0.019 Uiso 1 1 calc R U
H24 H 0.5238 0.3470 0.5635 0.019 Uiso 1 1 calc R U
C7 C 0.38970(11) 0.32332(16) 0.59176(12) 0.0146(3) Uani 1 1 d . .
H21 H 0.3632 0.3594 0.5293 0.017 Uiso 1 1 calc R U
H22 H 0.3820 0.2241 0.5899 0.017 Uiso 1 1 calc R U
C8 C 0.35252(12) 0.30231(16) 0.74928(12) 0.0147(3) Uani 1 1 d . .
H11 H 0.4161 0.2632 0.7628 0.018 Uiso 1 1 calc R U
H12 H 0.3069 0.2275 0.7428 0.018 Uiso 1 1 calc R U
C9 C 0.33906(12) 0.39490(16) 0.82833(11) 0.0140(3) Uani 1 1 d . .
H9 H 0.2718 0.4108 0.8262 0.017 Uiso 1 1 calc R U
H10 H 0.3666 0.3540 0.8890 0.017 Uiso 1 1 calc R U
C10 C 0.41095(10) 0.60903(15) 0.88546(11) 0.0107(3) Uani 1 1 d . .
C11 C 0.48555(11) 0.81255(16) 0.93351(11) 0.0133(3) Uani 1 1 d . .
H5 H 0.5169 0.8913 0.9191 0.016 Uiso 1 1 calc R U
C12 C 0.47659(12) 0.79350(17) 1.02405(12) 0.0161(3) Uani 1 1 d . .
H6 H 0.5014 0.8572 1.0707 0.019 Uiso 1 1 calc R U
C13 C 0.43023(12) 0.67835(18) 1.04582(12) 0.0166(3) Uani 1 1 d . .
H8 H 0.4217 0.6636 1.1075 0.020 Uiso 1 1 calc R U
C14 C 0.39707(11) 0.58678(17) 0.97717(11) 0.0144(3) Uani 1 1 d . .
H7 H 0.3649 0.5086 0.9911 0.017 Uiso 1 1 calc R U
C15 C 0.23751(11) 0.40443(16) 0.62259(12) 0.0135(3) Uani 1 1 d . .
H20 H 0.2035 0.4168 0.6741 0.016 Uiso 1 1 calc R U
H13 H 0.2111 0.3247 0.5861 0.016 Uiso 1 1 calc R U
C16 C 0.22521(11) 0.52878(16) 0.56072(11) 0.0134(3) Uani 1 1 d . .
H18 H 0.2382 0.5066 0.4988 0.016 Uiso 1 1 calc R U
H19 H 0.1605 0.5630 0.5526 0.016 Uiso 1 1 calc R U
C17 C 0.30637(11) 0.74212(15) 0.55924(11) 0.0101(3) Uani 1 1 d . .
C18 C 0.40224(13) 0.92970(16) 0.55644(12) 0.0163(3) Uani 1 1 d . .
H14 H 0.4544 0.9820 0.5852 0.020 Uiso 1 1 calc R U
C19 C 0.35490(14) 0.96848(18) 0.46967(12) 0.0207(4) Uani 1 1 d . .
H15 H 0.3741 1.0453 0.4396 0.025 Uiso 1 1 calc R U
C20 C 0.27816(13) 0.89207(17) 0.42717(12) 0.0189(3) Uani 1 1 d . .
H17 H 0.2430 0.9181 0.3683 0.023 Uiso 1 1 calc R U
C21 C 0.25371(12) 0.77872(16) 0.47099(11) 0.0147(3) Uani 1 1 d . .
H16 H 0.2020 0.7255 0.4423 0.018 Uiso 1 1 calc R U

loop_
_atom_site_aniso_label
_atom_site_aniso_U_11
_atom_site_aniso_U_22
_atom_site_aniso_U_33
_atom_site_aniso_U_23
_atom_site_aniso_U_13
_atom_site_aniso_U_12
Cu1 0.00950(9) 0.00648(9) 0.01099(10) -0.00075(6) 0.00215(7) -0.00051(6)
Co1 0.00807(10) 0.00623(9) 0.00947(10) -0.00024(7) 0.00172(7) -0.00026(7)
Cl1 0.01776(18) 0.00835(16) 0.01776(19) -0.00219(13) 0.00204(15) -0.00181(13)
N1 0.0118(6) 0.0077(6) 0.0172(7) -0.0029(5) 0.0047(5) 0.0002(4)
N2 0.0096(6) 0.0095(6) 0.0127(6) 0.0002(5) 0.0026(5) 0.0006(4)
N3 0.0117(6) 0.0078(5) 0.0131(6) -0.0014(5) 0.0020(5) -0.0008(4)
N4 0.0136(6) 0.0099(6) 0.0110(6) 0.0003(5) 0.0025(5) -0.0027(5)
N5 0.0083(6) 0.0098(6) 0.0110(6) -0.0002(4) 0.0011(5) 0.0004(4)
N6 0.0102(6) 0.0092(6) 0.0113(6) -0.0003(4) 0.0005(5) -0.0009(4)
N7 0.0134(6) 0.0085(6) 0.0117(6) 0.0000(5) 0.0041(5) 0.0009(5)
C1 0.0111(7) 0.0100(6) 0.0105(7) 0.0010(5) 0.0031(5) 0.0013(5)
C2 0.0122(7) 0.0132(7) 0.0127(7) 0.0011(5) 0.0025(6) -0.0011(5)
C3 0.0106(7) 0.0204(8) 0.0129(7) 0.0006(6) 0.0030(6) -0.0020(6)
C4 0.0099(7) 0.0227(8) 0.0108(7) 0.0017(6) 0.0028(5) 0.0049(6)
C5 0.0128(7) 0.0139(7) 0.0128(7) -0.0002(6) 0.0031(6) 0.0037(5)
C6 0.0156(7) 0.0095(7) 0.0221(8) -0.0046(6) 0.0057(6) 0.0008(5)
C7 0.0166(7) 0.0099(7) 0.0172(8) -0.0048(6) 0.0033(6) -0.0008(5)
C8 0.0182(8) 0.0087(6) 0.0169(8) 0.0018(6) 0.0028(6) -0.0022(5)
C9 0.0161(7) 0.0118(7) 0.0144(7) 0.0027(6) 0.0034(6) -0.0037(6)
C10 0.0092(7) 0.0116(7) 0.0113(7) 0.0005(5) 0.0023(5) 0.0010(5)
C11 0.0115(7) 0.0119(7) 0.0155(7) -0.0027(6) 0.0002(6) 0.0002(5)
C12 0.0163(8) 0.0172(7) 0.0134(8) -0.0044(6) -0.0002(6) 0.0026(6)
C13 0.0166(8) 0.0229(8) 0.0101(7) -0.0004(6) 0.0023(6) 0.0050(6)
C14 0.0150(7) 0.0156(7) 0.0131(7) 0.0016(6) 0.0043(6) 0.0010(6)
C15 0.0098(7) 0.0130(7) 0.0169(8) -0.0014(6) 0.0011(6) -0.0035(5)
C16 0.0119(7) 0.0128(7) 0.0143(7) -0.0016(6) -0.0007(6) -0.0022(5)
C17 0.0116(7) 0.0096(6) 0.0099(7) -0.0010(5) 0.0039(5) 0.0036(5)
C18 0.0222(8) 0.0124(7) 0.0156(8) 0.0013(6) 0.0068(6) -0.0021(6)
C19 0.0345(10) 0.0138(7) 0.0141(8) 0.0040(6) 0.0060(7) -0.0005(7)
C20 0.0299(9) 0.0162(8) 0.0103(7) 0.0016(6) 0.0031(7) 0.0080(7)
C21 0.0175(8) 0.0146(7) 0.0111(7) -0.0014(6) 0.0010(6) 0.0051(6)

loop_
_atom_type_symbol
_atom_type_description
_atom_type_scat_dispersion_real
_atom_type_scat_dispersion_imag
_atom_type_scat_source
C C 0.0000 0.0000 'International Tables Vol C Tables 4.2.6.8 and 6.1.1.4'
H H 0.0000 0.0000 'International Tables Vol C Tables 4.2.6.8 and 6.1.1.4'
N N 0.0000 0.0010 'International Tables Vol C Tables 4.2.6.8 and 6.1.1.4'
Cl Cl 0.0550 0.0530 'International Tables Vol C Tables 4.2.6.8 and 6.1.1.4'
Co Co 0.2160 0.3560 'International Tables Vol C Tables 4.2.6.8 and 6.1.1.4'
Cu Cu 0.2470 0.4710 'International Tables Vol C Tables 4.2.6.8 and 6.1.1.4'

loop_
_geom_angle_atom_site_label_1
_geom_angle_atom_site_label_2
_geom_angle_atom_site_label_3
_geom_angle
N7 Cu1 N5 146.67(5)
N7 Cu1 N2 101.15(5)
N5 Cu1 N2 107.01(5)
N7 Cu1 Cl1 95.02(4)
N5 Cu1 Cl1 97.13(4)
N2 Cu1 Cl1 100.27(4)
N7 Cu1 Co1 81.59(4)
N5 Cu1 Co1 84.43(4)
N2 Cu1 Co1 83.06(4)
Cl1 Cu1 Co1 175.684(14)
N4 Co1 N6 122.42(6)
N4 Co1 N1 118.18(6)
N6 Co1 N1 118.74(6)
N4 Co1 N3 86.99(6)
N6 Co1 N3 87.28(6)
N1 Co1 N3 87.64(6)
N4 Co1 Cu1 92.63(4)
N6 Co1 Cu1 91.33(4)
N1 Co1 Cu1 94.20(4)
N3 Co1 Cu1 178.07(4)
C1 N1 C6 120.58(13)
C1 N1 Co1 123.55(11)
C6 N1 Co1 113.70(10)
C2 N2 C1 118.83(13)
C2 N2 Cu1 119.38(11)
C1 N2 Cu1 121.68(10)
C7 N3 C8 112.72(12)
C7 N3 C15 112.82(13)
C8 N3 C15 111.12(13)
C7 N3 Co1 106.19(9)
C8 N3 Co1 107.27(10)
C15 N3 Co1 106.22(9)
C10 N4 C9 121.60(14)
C10 N4 Co1 123.48(11)
C9 N4 Co1 114.39(10)
C11 N5 C10 117.70(14)
C11 N5 Cu1 119.03(11)
C10 N5 Cu1 122.99(10)
C17 N6 C16 119.22(13)
C17 N6 Co1 117.63(11)
C16 N6 Co1 114.25(10)
C18 N7 C17 118.03(14)
C18 N7 Cu1 118.53(11)
C17 N7 Cu1 123.39(10)
N1 C1 N2 115.63(13)
N1 C1 C5 124.57(14)
N2 C1 C5 119.80(14)
N2 C2 C3 124.06(15)
N2 C2 H4 118.0
C3 C2 H4 118.0
C2 C3 C4 117.75(15)
C2 C3 H3 121.1
C4 C3 H3 121.1
C5 C4 C3 119.69(15)
C5 C4 H2 120.2
C3 C4 H2 120.2
C4 C5 C1 119.80(15)
C4 C5 H1 120.1
C1 C5 H1 120.1
N1 C6 C7 106.74(13)
N1 C6 H23 110.4
C7 C6 H23 110.4
N1 C6 H24 110.4
C7 C6 H24 110.4
H23 C6 H24 108.6
N3 C7 C6 110.00(13)
N3 C7 H21 109.7
C6 C7 H21 109.7
N3 C7 H22 109.7
C6 C7 H22 109.7
H21 C7 H22 108.2
N3 C8 C9 109.01(13)
N3 C8 H11 109.9
C9 C8 H11 109.9
N3 C8 H12 109.9
C9 C8 H12 109.9
H11 C8 H12 108.3
N4 C9 C8 106.62(13)
N4 C9 H9 110.4
C8 C9 H9 110.4
N4 C9 H10 110.4
C8 C9 H10 110.4
H9 C9 H10 108.6
N4 C10 N5 115.58(14)
N4 C10 C14 123.91(15)
N5 C10 C14 120.51(14)
N5 C11 C12 123.88(15)
N5 C11 H5 118.1
C12 C11 H5 118.1
C11 C12 C13 118.46(15)
C11 C12 H6 120.8
C13 C12 H6 120.8
C14 C13 C12 119.35(16)
C14 C13 H8 120.3
C12 C13 H8 120.3
C13 C14 C10 119.92(15)
C13 C14 H7 120.0
C10 C14 H7 120.0
N3 C15 C16 109.84(12)
N3 C15 H20 109.7
C16 C15 H20 109.7
N3 C15 H13 109.7
C16 C15 H13 109.7
H20 C15 H13 108.2
N6 C16 C15 107.09(13)
N6 C16 H18 110.3
C15 C16 H18 110.3
N6 C16 H19 110.3
C15 C16 H19 110.3
H18 C16 H19 108.6
N6 C17 N7 114.79(13)
N6 C17 C21 124.53(15)
N7 C17 C21 120.68(14)
N7 C18 C19 123.70(16)
N7 C18 H14 118.2
C19 C18 H14 118.2
C18 C19 C20 118.33(16)
C18 C19 H15 120.8
C20 C19 H15 120.8
C21 C20 C19 119.61(16)
C21 C20 H17 120.2
C19 C20 H17 120.2
C20 C21 C17 119.48(16)
C20 C21 H16 120.3
C17 C21 H16 120.3

loop_
_geom_bond_atom_site_label_1
_geom_bond_atom_site_label_2
_geom_bond_distance
Cu1 N7 2.0211(13)
Cu1 N5 2.0321(14)
Cu1 N2 2.1688(13)
Cu1 Cl1 2.3548(4)
Cu1 Co1 2.3963(3)
Co1 N4 1.8734(14)
Co1 N6 1.8837(13)
Co1 N1 1.8939(14)
Co1 N3 1.9458(13)
N1 C1 1.349(2)
N1 C6 1.4630(19)
N2 C2 1.340(2)
N2 C1 1.3708(19)
N3 C7 1.492(2)
N3 C8 1.495(2)
N3 C15 1.495(2)
N4 C10 1.340(2)
N4 C9 1.459(2)
N5 C11 1.359(2)
N5 C10 1.3708(19)
N6 C17 1.349(2)
N6 C16 1.4648(19)
N7 C18 1.354(2)
N7 C17 1.369(2)
C1 C5 1.417(2)
C2 C3 1.382(2)
C2 H4 0.9500
C3 C4 1.395(2)
C3 H3 0.9500
C4 C5 1.380(2)
C4 H2 0.9500
C5 H1 0.9500
C6 C7 1.532(2)
C6 H23 0.9900
C6 H24 0.9900
C7 H21 0.9900
C7 H22 0.9900
C8 C9 1.523(2)
C8 H11 0.9900
C8 H12 0.9900
C9 H9 0.9900
C9 H10 0.9900
C10 C14 1.418(2)
C11 C12 1.374(2)
C11 H5 0.9500
C12 C13 1.397(2)
C12 H6 0.9500
C13 C14 1.373(2)
C13 H8 0.9500
C14 H7 0.9500
C15 C16 1.522(2)
C15 H20 0.9900
C15 H13 0.9900
C16 H18 0.9900
C16 H19 0.9900
C17 C21 1.418(2)
C18 C19 1.380(2)
C18 H14 0.9500
C19 C20 1.395(3)
C19 H15 0.9500
C20 C21 1.377(2)
C20 H17 0.9500
C21 H16 0.9500

loop_
_geom_torsion_atom_site_label_1
_geom_torsion_atom_site_label_2
_geom_torsion_atom_site_label_3
_geom_torsion_atom_site_label_4
_geom_torsion
N4 Co1 N1 C1 -80.39(14)
N6 Co1 N1 C1 108.69(13)
N3 Co1 N1 C1 -165.71(13)
Cu1 Co1 N1 C1 14.86(13)
N4 Co1 N1 C6 82.89(12)
N6 Co1 N1 C6 -88.02(12)
N3 Co1 N1 C6 -2.42(12)
Cu1 Co1 N1 C6 178.15(11)
N6 Co1 N4 C10 -92.56(14)
N1 Co1 N4 C10 96.88(13)
N3 Co1 N4 C10 -177.42(13)
Cu1 Co1 N4 C10 0.69(13)
N6 Co1 N4 C9 79.23(12)
N1 Co1 N4 C9 -91.33(12)
N3 Co1 N4 C9 -5.63(11)
Cu1 Co1 N4 C9 172.48(11)
N4 Co1 N6 C17 128.04(11)
N1 Co1 N6 C17 -61.46(13)
N3 Co1 N6 C17 -147.27(12)
Cu1 Co1 N6 C17 34.07(11)
N4 Co1 N6 C16 -84.80(12)
N1 Co1 N6 C16 85.71(12)
N3 Co1 N6 C16 -0.11(11)
Cu1 Co1 N6 C16 -178.77(11)
C6 N1 C1 N2 -177.67(14)
Co1 N1 C1 N2 -15.5(2)
C6 N1 C1 C5 2.3(2)
Co1 N1 C1 C5 164.46(12)
C2 N2 C1 N1 -177.13(14)
Cu1 N2 C1 N1 6.55(19)
C2 N2 C1 C5 2.9(2)
Cu1 N2 C1 C5 -173.40(11)
C1 N2 C2 C3 -1.1(2)
Cu1 N2 C2 C3 175.28(13)
N2 C2 C3 C4 -1.2(2)
C2 C3 C4 C5 1.7(2)
C3 C4 C5 C1 0.0(2)
N1 C1 C5 C4 177.66(15)
N2 C1 C5 C4 -2.4(2)
C1 N1 C6 C7 -171.78(14)
Co1 N1 C6 C7 24.39(16)
C8 N3 C7 C6 -77.77(16)
C15 N3 C7 C6 155.35(13)
Co1 N3 C7 C6 39.40(14)
N1 C6 C7 N3 -41.73(18)
C7 N3 C8 C9 154.36(13)
C15 N3 C8 C9 -77.87(16)
Co1 N3 C8 C9 37.83(15)
C10 N4 C9 C8 -160.45(14)
Co1 N4 C9 C8 27.59(16)
N3 C8 C9 N4 -42.14(17)
C9 N4 C10 N5 -178.25(13)
Co1 N4 C10 N5 -7.0(2)
C9 N4 C10 C14 2.0(2)
Co1 N4 C10 C14 173.17(12)
C11 N5 C10 N4 -174.77(13)
Cu1 N5 C10 N4 11.36(19)
C11 N5 C10 C14 5.0(2)
Cu1 N5 C10 C14 -168.84(11)
C10 N5 C11 C12 -2.9(2)
Cu1 N5 C11 C12 171.18(13)
N5 C11 C12 C13 -0.3(2)
C11 C12 C13 C14 1.4(2)
C12 C13 C14 C10 0.7(2)
N4 C10 C14 C13 175.77(15)
N5 C10 C14 C13 -4.0(2)
C7 N3 C15 C16 -76.13(16)
C8 N3 C15 C16 156.15(13)
Co1 N3 C15 C16 39.80(14)
C17 N6 C16 C15 168.68(13)
Co1 N6 C16 C15 22.08(16)
N3 C15 C16 N6 -40.35(17)
C16 N6 C17 N7 -171.10(13)
Co1 N6 C17 N7 -25.61(17)
C16 N6 C17 C21 8.8(2)
Co1 N6 C17 C21 154.28(13)
C18 N7 C17 N6 175.10(14)
Cu1 N7 C17 N6 -2.37(18)
C18 N7 C17 C21 -4.8(2)
Cu1 N7 C17 C21 177.73(11)
C17 N7 C18 C19 3.4(2)
Cu1 N7 C18 C19 -179.00(14)
N7 C18 C19 C20 0.0(3)
C18 C19 C20 C21 -2.1(3)
C19 C20 C21 C17 0.7(2)
N6 C17 C21 C20 -177.04(15)
N7 C17 C21 C20 2.8(2)
